data_2243846
loop_
_publ_author_name
'Harish Chinthal, Chayanna'
'Yathirajan, Hemmige S.'
'Manju, Nagaraja'
'Kalluraya, Balakrishna'
'Foro, Sabine'
'Glidewell, Christopher'

_publ_section_title
;
 The crystal structures of three disordered 2-substituted benzimidazole
 esters
;
_journal_coeditor_code WM5604
_journal_issue 5
_journal_name_full 'Acta Crystallographica Section E'
_journal_page_first 473
_journal_page_last 479
_journal_paper_doi 10.1107/S2056989021003364
_journal_volume 77
_journal_year 2021
_chemical_formula_iupac 'C20 H18 N2 O3'
_chemical_formula_moiety 'C20 H18 N2 O3'
_chemical_formula_sum 'C20 H18 N2 O3'
_chemical_formula_weight 334.36
_chemical_name_systematic
;
Ethyl
1-methyl-2-[4-(prop-2-yn-1-oxy)phenyl)-1<i>H</i>-benzimidazole-5-carboxylate
;
_space_group_crystal_system monoclinic
_space_group_IT_number 15
_space_group_name_Hall '-C 2yc'
_space_group_name_H-M_alt 'C 1 2/c 1'
_atom_sites_solution_hydrogens geom
_atom_sites_solution_primary difmap
_audit_creation_method SHELXL-2014
_cell_angle_alpha 90
_cell_angle_beta 91.016(8)
_cell_angle_gamma 90
_cell_formula_units_Z 8
_cell_length_a 17.947(2)
_cell_length_b 4.5907(5)
_cell_length_c 41.305(4)
_cell_measurement_reflns_used 3698
_cell_measurement_temperature 293(2)
_cell_measurement_theta_max 27.860
_cell_measurement_theta_min 2.459
_cell_volume 3402.6(6)
_computing_cell_refinement
;
CrysAlis RED (Oxford Diffraction, 2009)
;
_computing_data_collection
;
CrysAlis CCD (Oxford Diffraction, 2009)
;
_computing_data_reduction
;
CrysAlis RED (Oxford Diffraction, 2009)
;
_computing_molecular_graphics
;
PLATON (Spek, 2020)
;
_computing_publication_material
;
SHELXL-2014 (Sheldrick, 2015b) and PLATON (Spek, 2020)
;
_computing_structure_refinement
;
SHELXL-2014 (Sheldrick, 2015b)
;
_computing_structure_solution
;
SHELXT (Sheldrick, 2015a)
;
_diffrn_ambient_temperature 293(2)
_diffrn_measured_fraction_theta_full 0.997
_diffrn_measured_fraction_theta_max 0.997
_diffrn_measurement_device_type
;
Oxford Diffraction Xcalibur with Sapphire CCD
;
_diffrn_measurement_method '\w scans'
_diffrn_radiation_monochromator graphite
_diffrn_radiation_type MoK\a
_diffrn_radiation_wavelength 0.71073
_diffrn_reflns_av_R_equivalents 0.0377
_diffrn_reflns_av_unetI/netI 0.0478
_diffrn_reflns_limit_h_max 22
_diffrn_reflns_limit_h_min -20
_diffrn_reflns_limit_k_max 5
_diffrn_reflns_limit_k_min -5
_diffrn_reflns_limit_l_max 50
_diffrn_reflns_limit_l_min -51
_diffrn_reflns_number 7151
_diffrn_reflns_theta_full 25.242
_diffrn_reflns_theta_max 26.039
_diffrn_reflns_theta_min 2.459
_diffrn_source 'Enhance (Mo) X-ray Source'
_diffrn_standards_decay_% 0
_diffrn_standards_interval_count 0
_diffrn_standards_interval_time 0
_diffrn_standards_number 0
_exptl_absorpt_coefficient_mu 0.089
_exptl_absorpt_correction_T_max 0.984
_exptl_absorpt_correction_T_min 0.956
_exptl_absorpt_correction_type multi-scan
_exptl_absorpt_process_details
;
(CrysAlis RED; Oxford Diffraction, 2009)
;
_exptl_crystal_colour yellow
_exptl_crystal_density_diffrn 1.305
_exptl_crystal_description needle
_exptl_crystal_F_000 1408
_exptl_crystal_size_max 0.360
_exptl_crystal_size_mid 0.180
_exptl_crystal_size_min 0.180
_refine_diff_density_max 0.243
_refine_diff_density_min -0.226
_refine_ls_extinction_method none
_refine_ls_goodness_of_fit_ref 1.038
_refine_ls_hydrogen_treatment constr
_refine_ls_matrix_type full
_refine_ls_number_parameters 286
_refine_ls_number_reflns 3350
_refine_ls_number_restraints 93
_refine_ls_restrained_S_all 1.025
_refine_ls_R_factor_all 0.1145
_refine_ls_R_factor_gt 0.0676
_refine_ls_shift/su_max 0.000
_refine_ls_shift/su_mean 0.000
_refine_ls_structure_factor_coef Fsqd
_refine_ls_weighting_details 'w=1/[\s^2^(Fo^2^)+(0.0762P)^2^+3.8366P] where P=(Fo^2^+2Fc^2^)/3'
_refine_ls_weighting_scheme calc
_refine_ls_wR_factor_gt 0.1674
_refine_ls_wR_factor_ref 0.1872
_reflns_number_gt 2002
_reflns_number_total 3350
_reflns_threshold_expression 'I > 2\s(I)'
_cod_data_source_file wm5604sup1.cif
_cod_data_source_block I
_cod_original_sg_symbol_H-M 'C 2/c'
_cod_database_code 2243846
_shelx_space_group_comment
;
The symmetry employed for this shelxl refinement is uniquely defined
by the following loop, which should always be used as a source of
symmetry information in preference to the above space-group names.
They are only intended as comments.
;
_shelx_estimated_absorpt_t_min 0.969
_shelx_estimated_absorpt_t_max 0.984
_shelxl_version_number 2.014

loop_
_space_group_symop_operation_xyz
'x, y, z'
'-x, y, -z+1/2'
'x+1/2, y+1/2, z'
'-x+1/2, y+1/2, -z+1/2'
'-x, -y, -z'
'x, -y, z-1/2'
'-x+1/2, -y+1/2, -z'
'x+1/2, -y+1/2, z-1/2'

loop_
_atom_site_type_symbol
_atom_site_label
_atom_site_fract_x
_atom_site_fract_y
_atom_site_fract_z
_atom_site_U_iso_or_equiv
_atom_site_adp_type
_atom_site_calc_flag
_atom_site_occupancy
_atom_site_disorder_assembly
_atom_site_disorder_group
N N1 0.43626(12) 1.0912(5) 0.59851(6) 0.0489(6) Uani d 1 . .
C C2 0.38294(15) 0.9896(6) 0.57634(7) 0.0446(7) Uani d 1 . .
N N3 0.33476(13) 0.8107(6) 0.58926(6) 0.0512(7) Uani d 1 . .
C C3A 0.35648(15) 0.7906(7) 0.62171(7) 0.0495(7) Uani d 1 . .
C C4 0.32625(17) 0.6286(8) 0.64653(7) 0.0566(8) Uani d 1 . .
H H4 0.2840 0.5148 0.6429 0.068 Uiso calc 1 . .
C C5 0.36027(17) 0.6401(7) 0.67670(7) 0.0544(8) Uani d 1 . .
C C6 0.42355(19) 0.8131(8) 0.68213(8) 0.0637(9) Uani d 1 . .
H H6 0.4455 0.8170 0.7027 0.076 Uiso calc 1 . .
C C7 0.45376(18) 0.9757(8) 0.65814(8) 0.0619(9) Uani d 1 . .
H H7 0.4957 1.0908 0.6620 0.074 Uiso calc 1 . .
C C7A 0.41952(16) 0.9633(7) 0.62761(7) 0.0482(7) Uani d 1 . .
C C11 0.4975(2) 1.2924(9) 0.59433(9) 0.0821(12) Uani d 1 . .
H H11A 0.5175 1.2689 0.5731 0.123 Uiso calc 1 . .
H H11B 0.5358 1.2531 0.6103 0.123 Uiso calc 1 . .
H H11C 0.4800 1.4885 0.5969 0.123 Uiso calc 1 . .
C C21 0.38139(14) 1.0664(6) 0.54171(7) 0.0411(6) Uani d 0.494(5) A 1
C C22 0.4071(3) 1.3274(12) 0.52923(13) 0.0475(16) Uani d 0.494(5) A 1
H H22 0.4282 1.4637 0.5433 0.057 Uiso calc 0.494(5) A 1
C C23 0.4023(3) 1.3911(13) 0.49670(13) 0.0467(15) Uani d 0.494(5) A 1
H H23 0.4203 1.5675 0.4890 0.056 Uiso calc 0.494(5) A 1
C C24 0.370(2) 1.190(10) 0.4754(3) 0.043(4) Uani d 0.494(5) A 1
C C25 0.3444(3) 0.9279(13) 0.48742(13) 0.0438(15) Uani d 0.494(5) A 1
H H25 0.3234 0.7913 0.4734 0.053 Uiso calc 0.494(5) A 1
C C26 0.3497(3) 0.8692(12) 0.52000(12) 0.0433(15) Uani d 0.494(5) A 1
H H26 0.3316 0.6930 0.5277 0.052 Uiso calc 0.494(5) A 1
O O24 0.374(4) 1.250(18) 0.4431(5) 0.059(3) Uani d 0.494(5) A 1
C C27 0.3276(10) 1.101(4) 0.4211(3) 0.064(4) Uani d 0.494(5) A 1
H H27A 0.2762 1.1196 0.4276 0.076 Uiso calc 0.494(5) A 1
H H27B 0.3404 0.8960 0.4209 0.076 Uiso calc 0.494(5) A 1
C C28 0.336(2) 1.224(9) 0.3893(4) 0.066(7) Uani d 0.494(5) A 1
C C29 0.347(2) 1.295(7) 0.3629(5) 0.087(6) Uani d 0.494(5) A 1
H H29 0.3550 1.3533 0.3417 0.104 Uiso calc 0.494(5) A 1
C C31 0.38139(14) 1.0664(6) 0.54171(7) 0.0411(6) Uani d 0.506(5) A 2
C C32 0.4451(3) 1.1350(13) 0.52509(12) 0.0436(14) Uani d 0.506(5) A 2
H H32 0.4907 1.1427 0.5361 0.052 Uiso calc 0.506(5) A 2
C C33 0.4418(3) 1.1920(13) 0.49242(12) 0.0432(15) Uani d 0.506(5) A 2
H H33 0.4850 1.2396 0.4815 0.052 Uiso calc 0.506(5) A 2
C C34 0.3741(18) 1.179(9) 0.4755(3) 0.041(3) Uani d 0.506(5) A 2
C C35 0.3100(3) 1.1029(14) 0.49176(12) 0.0417(14) Uani d 0.506(5) A 2
H H35 0.2646 1.0900 0.4806 0.050 Uiso calc 0.506(5) A 2
C C36 0.3141(3) 1.0467(14) 0.52448(12) 0.0451(15) Uani d 0.506(5) A 2
H H36 0.2711 0.9945 0.5353 0.054 Uiso calc 0.506(5) A 2
O O34 0.373(4) 1.268(18) 0.4439(5) 0.059(3) Uani d 0.506(5) A 2
C C37 0.3125(9) 1.196(4) 0.4235(3) 0.064(4) Uani d 0.506(5) A 2
H H37A 0.2675 1.2874 0.4313 0.076 Uiso calc 0.506(5) A 2
H H37B 0.3051 0.9866 0.4235 0.076 Uiso calc 0.506(5) A 2
C C38 0.328(2) 1.296(9) 0.3913(3) 0.066(7) Uani d 0.506(5) A 2
C C39 0.331(2) 1.388(6) 0.3653(5) 0.087(6) Uani d 0.506(5) A 2
H H39 0.3329 1.4621 0.3443 0.104 Uiso calc 0.506(5) A 2
C C51 0.3279(2) 0.4646(8) 0.70302(8) 0.0633(9) Uani d 1 B 2
O O51 0.26896(15) 0.3386(7) 0.70080(5) 0.0852(9) Uani d 1 B 2
O O52 0.37052(14) 0.4589(6) 0.72963(5) 0.0762(8) Uani d 1 B 2
C C52 0.3433(2) 0.2891(10) 0.75689(8) 0.0840(12) Uani d 1 B 2
H H52A 0.2991 0.3798 0.7655 0.101 Uiso calc 1 B 2
H H52B 0.3304 0.0939 0.7498 0.101 Uiso calc 1 B 2
C C53 0.4009(3) 0.2764(15) 0.78145(10) 0.125(2) Uani d 1 B 2
H H53A 0.3820 0.1822 0.8004 0.187 Uiso calc 1 B 2
H H53B 0.4166 0.4704 0.7869 0.187 Uiso calc 1 B 2
H H53C 0.4425 0.1681 0.7735 0.187 Uiso calc 1 B 2

loop_
_atom_site_aniso_label
_atom_site_aniso_U_11
_atom_site_aniso_U_22
_atom_site_aniso_U_33
_atom_site_aniso_U_12
_atom_site_aniso_U_13
_atom_site_aniso_U_23
N1 0.0422(13) 0.0431(14) 0.0613(16) -0.0045(11) -0.0053(11) -0.0034(12)
C2 0.0377(14) 0.0422(17) 0.0538(17) 0.0026(13) -0.0032(12) -0.0030(14)
N3 0.0463(13) 0.0586(16) 0.0486(14) -0.0093(13) -0.0047(11) -0.0011(12)
C3A 0.0455(16) 0.0568(19) 0.0459(16) 0.0009(15) -0.0051(13) -0.0032(15)
C4 0.0532(17) 0.065(2) 0.0511(18) -0.0082(16) -0.0030(14) -0.0004(16)
C5 0.0539(18) 0.061(2) 0.0477(18) 0.0026(16) -0.0044(14) -0.0045(16)
C6 0.065(2) 0.072(2) 0.0534(19) -0.0010(18) -0.0143(16) -0.0040(18)
C7 0.0579(19) 0.067(2) 0.060(2) -0.0075(17) -0.0166(16) -0.0065(18)
C7A 0.0456(16) 0.0505(18) 0.0483(17) 0.0038(14) -0.0041(13) -0.0057(15)
C11 0.077(2) 0.087(3) 0.081(3) -0.040(2) -0.018(2) 0.005(2)
C21 0.0351(13) 0.0366(15) 0.0517(16) 0.0024(12) -0.0005(12) -0.0031(13)
C22 0.045(3) 0.041(3) 0.057(3) -0.001(3) -0.007(3) -0.008(3)
C23 0.041(3) 0.039(3) 0.060(3) -0.006(3) -0.003(3) 0.004(3)
C24 0.037(6) 0.038(6) 0.055(6) -0.001(6) -0.003(5) -0.002(5)
C25 0.037(3) 0.040(3) 0.055(3) -0.004(3) -0.005(2) -0.004(3)
C26 0.034(3) 0.038(3) 0.058(3) -0.003(3) -0.001(2) 0.002(3)
O24 0.0579(19) 0.069(7) 0.0488(14) -0.017(4) -0.0034(16) 0.001(3)
C27 0.052(6) 0.079(10) 0.059(3) -0.019(6) -0.006(3) 0.001(4)
C28 0.062(8) 0.078(17) 0.057(2) -0.015(10) -0.004(3) -0.010(5)
C29 0.099(14) 0.104(17) 0.057(3) -0.015(10) 0.000(4) 0.001(7)
C31 0.0351(13) 0.0366(15) 0.0517(16) 0.0024(12) -0.0005(12) -0.0031(13)
C32 0.033(3) 0.042(3) 0.056(3) 0.002(2) -0.005(2) -0.007(3)
C33 0.034(3) 0.042(3) 0.053(3) -0.003(3) 0.008(2) -0.002(3)
C34 0.037(6) 0.041(6) 0.046(5) 0.001(5) 0.004(5) -0.002(5)
C35 0.035(3) 0.042(3) 0.048(3) 0.000(3) -0.006(2) 0.002(3)
C36 0.036(3) 0.047(3) 0.053(3) -0.005(3) 0.005(2) 0.000(3)
O34 0.0579(19) 0.069(7) 0.0488(14) -0.017(4) -0.0034(16) 0.001(3)
C37 0.052(6) 0.079(10) 0.059(3) -0.019(6) -0.006(3) 0.001(4)
C38 0.062(8) 0.078(17) 0.057(2) -0.015(10) -0.004(3) -0.010(5)
C39 0.099(14) 0.104(17) 0.057(3) -0.015(10) 0.000(4) 0.001(7)
C51 0.066(2) 0.075(2) 0.0492(19) 0.0015(19) -0.0055(16) -0.0023(18)
O51 0.0768(17) 0.121(2) 0.0578(15) -0.0251(17) -0.0062(12) 0.0157(15)
O52 0.0784(16) 0.098(2) 0.0520(13) -0.0068(15) -0.0122(12) 0.0099(13)
C52 0.094(3) 0.103(3) 0.055(2) -0.005(2) -0.0054(19) 0.017(2)
C53 0.118(4) 0.180(6) 0.075(3) -0.014(4) -0.024(3) 0.039(3)

loop_
_atom_type_symbol
_atom_type_description
_atom_type_scat_dispersion_real
_atom_type_scat_dispersion_imag
_atom_type_scat_source
C C 0.0033 0.0016 'International Tables Vol C Tables 4.2.6.8 and 6.1.1.4'
H H 0.0000 0.0000 'International Tables Vol C Tables 4.2.6.8 and 6.1.1.4'
N N 0.0061 0.0033 'International Tables Vol C Tables 4.2.6.8 and 6.1.1.4'
O O 0.0106 0.0060 'International Tables Vol C Tables 4.2.6.8 and 6.1.1.4'

loop_
_geom_angle_atom_site_label_1
_geom_angle_atom_site_label_2
_geom_angle_atom_site_label_3
_geom_angle_site_symmetry_1
_geom_angle_site_symmetry_3
_geom_angle
_geom_angle_publ_flag
C7A N1 C2 . . 105.9(2) ?
C7A N1 C11 . . 123.7(3) ?
C2 N1 C11 . . 130.5(3) ?
N3 C2 N1 . . 113.1(2) ?
N3 C2 C21 . . 122.9(2) ?
N1 C2 C21 . . 124.0(3) ?
C2 N3 C3A . . 104.9(2) ?
C4 C3A N3 . . 129.9(3) ?
C4 C3A C7A . . 120.1(3) ?
N3 C3A C7A . . 110.0(3) ?
C5 C4 C3A . . 118.4(3) ?
C5 C4 H4 . . 120.8 ?
C3A C4 H4 . . 120.8 ?
C4 C5 C6 . . 120.8(3) ?
C4 C5 C51 . . 118.0(3) ?
C6 C5 C51 . . 121.2(3) ?
C7 C6 C5 . . 121.8(3) ?
C7 C6 H6 . . 119.1 ?
C5 C6 H6 . . 119.1 ?
C6 C7 C7A . . 117.5(3) ?
C6 C7 H7 . . 121.3 ?
C7A C7 H7 . . 121.3 ?
N1 C7A C7 . . 132.3(3) ?
N1 C7A C3A . . 106.1(2) ?
C7 C7A C3A . . 121.5(3) ?
N1 C11 H11A . . 109.5 ?
N1 C11 H11B . . 109.5 ?
H11A C11 H11B . . 109.5 ?
N1 C11 H11C . . 109.5 ?
H11A C11 H11C . . 109.5 ?
H11B C11 H11C . . 109.5 ?
C22 C21 C26 . . 117.3(4) ?
C22 C21 C2 . . 124.6(3) ?
C26 C21 C2 . . 118.1(3) ?
C23 C22 C21 . . 122.1(5) ?
C23 C22 H22 . . 119.0 ?
C21 C22 H22 . . 119.0 ?
C22 C23 C24 . . 119.5(8) ?
C22 C23 H23 . . 120.3 ?
C24 C23 H23 . . 120.3 ?
O24 C24 C25 . . 123(3) ?
O24 C24 C23 . . 117(2) ?
C25 C24 C23 . . 119.3(5) ?
C26 C25 C24 . . 120.2(8) ?
C26 C25 H25 . . 119.9 ?
C24 C25 H25 . . 119.9 ?
C25 C26 C21 . . 121.6(5) ?
C25 C26 H26 . . 119.2 ?
C21 C26 H26 . . 119.2 ?
C24 O24 C27 . . 119.6(12) ?
O24 C27 C28 . . 109.0(11) ?
O24 C27 H27A . . 109.9 ?
C28 C27 H27A . . 109.9 ?
O24 C27 H27B . . 109.9 ?
C28 C27 H27B . . 109.9 ?
H27A C27 H27B . . 108.3 ?
C29 C28 C27 . . 173(5) ?
C28 C29 H29 . . 180.0 ?
C33 C32 H32 . . 119.7 ?
C32 C33 C34 . . 120.4(7) ?
C32 C33 H33 . . 119.8 ?
C34 C33 H33 . . 119.8 ?
O34 C34 C35 . . 123(3) ?
O34 C34 C33 . . 117(2) ?
C35 C34 C33 . . 119.6(5) ?
C36 C35 C34 . . 119.4(7) ?
C36 C35 H35 . . 120.3 ?
C34 C35 H35 . . 120.3 ?
C35 C36 H36 . . 119.3 ?
C34 O34 C37 . . 119.8(12) ?
O34 C37 C38 . . 108.8(10) ?
O34 C37 H37A . . 109.9 ?
C38 C37 H37A . . 109.9 ?
O34 C37 H37B . . 109.9 ?
C38 C37 H37B . . 109.9 ?
H37A C37 H37B . . 108.3 ?
C39 C38 C37 . . 171(4) ?
C38 C39 H39 . . 180.0 ?
O51 C51 O52 . . 123.0(3) ?
O51 C51 C5 . . 124.0(3) ?
O52 C51 C5 . . 113.0(3) ?
C51 O52 C52 . . 116.9(3) ?
C53 C52 O52 . . 108.7(3) ?
C53 C52 H52A . . 110.0 ?
O52 C52 H52A . . 110.0 ?
C53 C52 H52B . . 110.0 ?
O52 C52 H52B . . 110.0 ?
H52A C52 H52B . . 108.3 ?
C52 C53 H53A . . 109.5 ?
C52 C53 H53B . . 109.5 ?
H53A C53 H53B . . 109.5 ?
C52 C53 H53C . . 109.5 ?
H53A C53 H53C . . 109.5 ?
H53B C53 H53C . . 109.5 ?

loop_
_geom_bond_atom_site_label_1
_geom_bond_atom_site_label_2
_geom_bond_site_symmetry_2
_geom_bond_distance
_geom_bond_publ_flag
N1 C7A . 1.376(4) ?
N1 C2 . 1.393(3) ?
N1 C11 . 1.449(4) ?
C2 N3 . 1.313(4) ?
C2 C21 . 1.473(4) ?
N3 C3A . 1.392(4) ?
C3A C4 . 1.385(4) ?
C3A C7A . 1.399(4) ?
C4 C5 . 1.379(4) ?
C4 H4 . 0.9300 ?
C5 C6 . 1.401(5) ?
C5 C51 . 1.480(5) ?
C6 C7 . 1.361(5) ?
C6 H6 . 0.9300 ?
C7 C7A . 1.394(4) ?
C7 H7 . 0.9300 ?
C11 H11A . 0.9600 ?
C11 H11B . 0.9600 ?
C11 H11C . 0.9600 ?
C21 C22 . 1.386(6) ?
C21 C26 . 1.389(5) ?
C22 C23 . 1.376(7) ?
C22 H22 . 0.9300 ?
C23 C24 . 1.39(2) ?
C23 H23 . 0.9300 ?
C24 O24 . 1.368(9) ?
C24 C25 . 1.38(2) ?
C25 C26 . 1.374(6) ?
C25 H25 . 0.9300 ?
C26 H26 . 0.9300 ?
O24 C27 . 1.403(18) ?
C27 C28 . 1.439(7) ?
C27 H27A . 0.9700 ?
C27 H27B . 0.9700 ?
C28 C29 . 1.156(8) ?
C29 H29 . 0.9300 ?
C32 C33 . 1.375(6) ?
C32 H32 . 0.9300 ?
C33 C34 . 1.39(2) ?
C33 H33 . 0.9300 ?
C34 O34 . 1.369(9) ?
C34 C35 . 1.39(2) ?
C35 C36 . 1.376(6) ?
C35 H35 . 0.9300 ?
C36 H36 . 0.9300 ?
O34 C37 . 1.404(18) ?
C37 C38 . 1.440(7) ?
C37 H37A . 0.9700 ?
C37 H37B . 0.9700 ?
C38 C39 . 1.157(8) ?
C39 H39 . 0.9300 ?
C51 O51 . 1.208(4) ?
C51 O52 . 1.328(4) ?
O52 C52 . 1.460(4) ?
C52 C53 . 1.436(5) ?
C52 H52A . 0.9700 ?
C52 H52B . 0.9700 ?
C53 H53A . 0.9600 ?
C53 H53B . 0.9600 ?
C53 H53C . 0.9600 ?

loop_
_geom_hbond_atom_site_label_D
_geom_hbond_atom_site_label_H
_geom_hbond_atom_site_label_A
_geom_hbond_site_symmetry_A
_geom_hbond_distance_DH
_geom_hbond_distance_HA
_geom_hbond_distance_DA
_geom_hbond_angle_DHA
_geom_hbond_publ_flag
C23 H23 Cg1 1_565 0.93 2.77 3.412(9) 127 no
C26 H26 Cg1 1_545 0.93 2.87 3.508(9) 127 no
C35 H35 Cg2 7_576 0.93 2.87 3.555(9) 131 no

loop_
_geom_torsion_atom_site_label_1
_geom_torsion_atom_site_label_2
_geom_torsion_atom_site_label_3
_geom_torsion_atom_site_label_4
_geom_torsion_site_symmetry_1
_geom_torsion_site_symmetry_2
_geom_torsion_site_symmetry_3
_geom_torsion_site_symmetry_4
_geom_torsion
_geom_torsion_publ_flag
C7A N1 C2 N3 . . . . 0.1(3) ?
C11 N1 C2 N3 . . . . -178.9(3) ?
C7A N1 C2 C21 . . . . -178.2(2) ?
C11 N1 C2 C21 . . . . 2.8(5) ?
N1 C2 N3 C3A . . . . 0.0(3) ?
C21 C2 N3 C3A . . . . 178.4(3) ?
C2 N3 C3A C4 . . . . -178.9(3) ?
C2 N3 C3A C7A . . . . -0.2(3) ?
N3 C3A C4 C5 . . . . 177.9(3) ?
C7A C3A C4 C5 . . . . -0.7(5) ?
C3A C4 C5 C6 . . . . 0.4(5) ?
C3A C4 C5 C51 . . . . -179.6(3) ?
C4 C5 C6 C7 . . . . 0.1(5) ?
C51 C5 C6 C7 . . . . -179.9(3) ?
C5 C6 C7 C7A . . . . -0.3(5) ?
C2 N1 C7A C7 . . . . 178.1(3) ?
C11 N1 C7A C7 . . . . -2.8(5) ?
C2 N1 C7A C3A . . . . -0.2(3) ?
C11 N1 C7A C3A . . . . 178.9(3) ?
C6 C7 C7A N1 . . . . -178.2(3) ?
C6 C7 C7A C3A . . . . 0.0(5) ?
C4 C3A C7A N1 . . . . 179.1(3) ?
N3 C3A C7A N1 . . . . 0.3(3) ?
C4 C3A C7A C7 . . . . 0.5(5) ?
N3 C3A C7A C7 . . . . -178.3(3) ?
N3 C2 C21 C22 . . . . 151.8(4) ?
N1 C2 C21 C22 . . . . -30.0(5) ?
N3 C2 C21 C26 . . . . -25.8(5) ?
N1 C2 C21 C26 . . . . 152.4(4) ?
C26 C21 C22 C23 . . . . -0.5(7) ?
C2 C21 C22 C23 . . . . -178.1(4) ?
C21 C22 C23 C24 . . . . 0(3) ?
C22 C23 C24 O24 . . . . -173(5) ?
C22 C23 C24 C25 . . . . 0(5) ?
O24 C24 C25 C26 . . . . 173(5) ?
C23 C24 C25 C26 . . . . 1(5) ?
C24 C25 C26 C21 . . . . -1(3) ?
C22 C21 C26 C25 . . . . 0.5(7) ?
C2 C21 C26 C25 . . . . 178.3(4) ?
C25 C24 O24 C27 . . . . 24(11) ?
C23 C24 O24 C27 . . . . -163(6) ?
C24 O24 C27 C28 . . . . 174(7) ?
C32 C33 C34 O34 . . . . 173(5) ?
C32 C33 C34 C35 . . . . -1(5) ?
O34 C34 C35 C36 . . . . -173(5) ?
C33 C34 C35 C36 . . . . 1(5) ?
C35 C34 O34 C37 . . . . -21(11) ?
C33 C34 O34 C37 . . . . 165(6) ?
C34 O34 C37 C38 . . . . -176(7) ?
C4 C5 C51 O51 . . . . -8.8(5) ?
C6 C5 C51 O51 . . . . 171.1(4) ?
C4 C5 C51 O52 . . . . 171.1(3) ?
C6 C5 C51 O52 . . . . -8.9(5) ?
O51 C51 O52 C52 . . . . 0.3(5) ?
C5 C51 O52 C52 . . . . -179.6(3) ?
C51 O52 C52 C53 . . . . 172.2(4) ?

_cod_database_fobs_code 2243846
